data_2209168
loop_
_publ_author_name
' Jing Gao '
' Yingwu Luo '
' Bogeng Li '

_publ_section_title
;
 1-Phenylethyl phenyldithioacetate
;
_journal_coeditor_code GH6036
_journal_issue 6
_journal_name_full 'Acta Crystallographica Section E'
_journal_page_first o2395
_journal_page_last o2396
_journal_paper_doi 10.1107/S1600536806017624
_journal_volume 62
_journal_year 2006
_chemical_formula_moiety 'C16 H16 S2'
_chemical_formula_sum 'C16 H16 S2'
_chemical_formula_weight 272.41
_chemical_name_common '1-phenylethyl phenyldithioacetate'
_chemical_name_systematic
;
 phenyl(phenylethylthio)methane-1-thione
;
_space_group_IT_number 14
_symmetry_cell_setting monoclinic
_symmetry_space_group_name_Hall '-P 2ybc'
_symmetry_space_group_name_H-M 'P 1 21/c 1'
_atom_sites_solution_hydrogens geom
_atom_sites_solution_primary direct
_atom_sites_solution_secondary difmap
_audit_creation_method SHELXL-97
_cell_angle_alpha 90.00
_cell_angle_beta 98.188(10)
_cell_angle_gamma 90.00
_cell_formula_units_Z 4
_cell_length_a 11.3110(10)
_cell_length_b 6.019(2)
_cell_length_c 22.003(4)
_cell_measurement_reflns_used 9800
_cell_measurement_temperature 298.0(10)
_cell_measurement_theta_max 27.4
_cell_measurement_theta_min 3.4
_cell_volume 1482.7(6)
_computing_cell_refinement RAPID-AUTO
_computing_data_collection 'RAPID-AUTO (Rigaku, 1998)'
_computing_data_reduction 'CrystalStructure (Rigaku, 2002)'
_computing_molecular_graphics 'Ortep-3 for Windows (Farrugia, 1997)'
_computing_publication_material 'WinGX (Farrugia, 1999)'
_computing_structure_refinement 'SHELXL-97 (Sheldrick, 1997)'
_computing_structure_solution 'SIR-92 (Altomare <i>et al.</i>,  1993)'
_diffrn_ambient_temperature 298.0(10)
_diffrn_detector_area_resol_mean 10.00
_diffrn_measured_fraction_theta_full 0.998
_diffrn_measured_fraction_theta_max 0.998
_diffrn_measurement_device_type 'Rigaku RAXIS-RAPID'
_diffrn_measurement_method \w
_diffrn_radiation_monochromator graphite
_diffrn_radiation_source 'rotation target'
_diffrn_radiation_type MoK\a
_diffrn_radiation_wavelength 0.71069
_diffrn_reflns_av_R_equivalents 0.0617
_diffrn_reflns_av_sigmaI/netI 0.1101
_diffrn_reflns_limit_h_max 14
_diffrn_reflns_limit_h_min -12
_diffrn_reflns_limit_k_max 7
_diffrn_reflns_limit_k_min -7
_diffrn_reflns_limit_l_max 28
_diffrn_reflns_limit_l_min -28
_diffrn_reflns_number 13414
_diffrn_reflns_theta_full 27.49
_diffrn_reflns_theta_max 27.49
_diffrn_reflns_theta_min 3.51
_diffrn_standards_number 0
_exptl_absorpt_coefficient_mu 0.339
_exptl_absorpt_correction_T_max 0.9572
_exptl_absorpt_correction_T_min 0.9160
_exptl_absorpt_correction_type multi-scan
_exptl_absorpt_process_details 'ABSCOR (Higashi, 1995)'
_exptl_crystal_colour yellow
_exptl_crystal_density_diffrn 1.220
_exptl_crystal_density_method 'not measured'
_exptl_crystal_description chunk
_exptl_crystal_F_000 576.00
_exptl_crystal_size_max 0.23
_exptl_crystal_size_mid 0.20
_exptl_crystal_size_min 0.13
_refine_diff_density_max 0.210
_refine_diff_density_min -0.289
_refine_ls_extinction_method none
_refine_ls_goodness_of_fit_ref 0.990
_refine_ls_hydrogen_treatment constr
_refine_ls_matrix_type full
_refine_ls_number_parameters 163
_refine_ls_number_reflns 3398
_refine_ls_number_restraints 0
_refine_ls_restrained_S_all 0.990
_refine_ls_R_factor_all 0.0685
_refine_ls_R_factor_gt 0.0443
_refine_ls_shift/su_max 0.000
_refine_ls_shift/su_mean 0.000
_refine_ls_structure_factor_coef Fsqd
_refine_ls_weighting_details 'calc w=1/[\s^2^(Fo^2^)+(0.0814P)^2^+0.0000P] where P=(Fo^2^+2Fc^2^)/3'
_refine_ls_weighting_scheme calc
_refine_ls_wR_factor_gt 0.1192
_refine_ls_wR_factor_ref 0.1432
_reflns_number_gt 2251
_reflns_number_total 3398
_reflns_threshold_expression >2\s(I)
_cod_data_source_file gh6036.cif
_cod_data_source_block I
_cod_database_code 2209168
_cod_database_fobs_code 2209168

loop_
_symmetry_equiv_pos_as_xyz
'x, y, z'
'-x, y+1/2, -z+1/2'
'-x, -y, -z'
'x, -y-1/2, z-1/2'

loop_
_atom_site_type_symbol
_atom_site_label
_atom_site_fract_x
_atom_site_fract_y
_atom_site_fract_z
_atom_site_U_iso_or_equiv
_atom_site_adp_type
_atom_site_calc_flag
_atom_site_refinement_flags
_atom_site_occupancy
S S1 0.88803(4) 0.51521(8) 0.09702(2) 0.05430(19) Uani d . 1
S S2 0.81311(6) 0.07562(10) 0.04093(3) 0.0778(2) Uani d . 1
C C1 1.02256(17) 0.3529(3) 0.12229(9) 0.0515(5) Uani d . 1
H H1 0.9987 0.2081 0.1369 0.062 Uiso calc R 1
C C2 1.09156(16) 0.4766(3) 0.17583(9) 0.0469(4) Uani d . 1
C C10 0.58652(18) 0.4278(3) 0.07781(10) 0.0592(6) Uani d . 1
C C8 0.78974(18) 0.3373(3) 0.05458(9) 0.0557(5) Uani d . 1
C C7 1.10863(17) 0.3803(4) 0.23364(9) 0.0564(5) Uani d . 1
H H7 1.0744 0.2432 0.2398 0.068 Uiso calc R 1
C C9 0.6723(2) 0.4521(4) 0.03257(11) 0.0687(6) Uani d . 1
H H9A 0.6869 0.6087 0.0262 0.082 Uiso calc R 1
H H9B 0.6375 0.3889 -0.0065 0.082 Uiso calc R 1
C C6 1.1764(2) 0.4874(4) 0.28213(11) 0.0734(7) Uani d . 1
H H6 1.1875 0.4218 0.3208 0.088 Uiso calc R 1
C C3 1.1416(2) 0.6821(3) 0.16792(11) 0.0650(6) Uani d . 1
H H3 1.1297 0.7500 0.1296 0.078 Uiso calc R 1
C C4 1.2096(2) 0.7876(4) 0.21716(14) 0.0806(7) Uani d . 1
H H4 1.2431 0.9259 0.2116 0.097 Uiso calc R 1
C C16 1.0948(2) 0.3155(5) 0.07044(11) 0.0814(8) Uani d . 1
H H16A 1.0475 0.2351 0.0380 0.122 Uiso calc R 1
H H16B 1.1651 0.2313 0.0853 0.122 Uiso calc R 1
H H16C 1.1176 0.4562 0.0552 0.122 Uiso calc R 1
C C15 0.5205(2) 0.2334(4) 0.08041(13) 0.0785(7) Uani d . 1
H H15 0.5294 0.1191 0.0530 0.094 Uiso calc R 1
C C5 1.2274(2) 0.6890(5) 0.27371(13) 0.0821(8) Uani d . 1
H H5 1.2740 0.7590 0.3064 0.099 Uiso calc R 1
C C11 0.5710(2) 0.5927(4) 0.11902(14) 0.0803(8) Uani d . 1
H H11 0.6129 0.7253 0.1182 0.096 Uiso calc R 1
C C14 0.4429(3) 0.2058(5) 0.12213(19) 0.0999(10) Uani d . 1
H H14 0.3996 0.0747 0.1227 0.120 Uiso calc R 1
C C12 0.4938(3) 0.5643(6) 0.16167(17) 0.1033(11) Uani d . 1
H H12 0.4853 0.6768 0.1897 0.124 Uiso calc R 1
C C13 0.4293(3) 0.3714(7) 0.16308(18) 0.1059(10) Uani d . 1
H H13 0.3768 0.3536 0.1916 0.127 Uiso calc R 1

loop_
_atom_site_aniso_label
_atom_site_aniso_U_11
_atom_site_aniso_U_22
_atom_site_aniso_U_33
_atom_site_aniso_U_12
_atom_site_aniso_U_13
_atom_site_aniso_U_23
S1 0.0566(3) 0.0500(3) 0.0544(3) 0.0091(2) 0.0012(2) -0.0009(2)
S2 0.0874(5) 0.0611(4) 0.0817(5) 0.0029(3) 0.0009(4) -0.0178(3)
C1 0.0555(10) 0.0537(10) 0.0450(10) 0.0116(8) 0.0064(8) -0.0007(8)
C2 0.0448(9) 0.0518(9) 0.0448(10) 0.0065(7) 0.0095(8) -0.0003(7)
C10 0.0471(10) 0.0574(11) 0.0669(13) 0.0082(9) -0.0134(10) 0.0049(9)
C8 0.0649(12) 0.0588(11) 0.0418(10) 0.0033(9) 0.0024(9) 0.0039(8)
C7 0.0542(11) 0.0668(12) 0.0492(11) 0.0056(9) 0.0101(9) 0.0043(9)
C9 0.0682(14) 0.0725(14) 0.0596(13) 0.0074(11) -0.0117(11) 0.0126(10)
C6 0.0644(13) 0.1035(18) 0.0506(12) 0.0077(13) 0.0022(10) -0.0041(12)
C3 0.0720(13) 0.0589(12) 0.0658(14) -0.0016(10) 0.0160(11) 0.0045(10)
C4 0.0692(14) 0.0678(14) 0.107(2) -0.0143(12) 0.0210(15) -0.0215(14)
C16 0.0690(14) 0.117(2) 0.0591(14) 0.0152(14) 0.0133(12) -0.0234(14)
C15 0.0653(13) 0.0704(14) 0.096(2) 0.0022(12) -0.0016(14) 0.0012(13)
C5 0.0593(13) 0.107(2) 0.0771(18) -0.0025(13) 0.0007(12) -0.0367(15)
C11 0.0611(13) 0.0727(15) 0.102(2) 0.0138(12) -0.0059(14) -0.0101(14)
C14 0.0676(16) 0.089(2) 0.143(3) 0.0016(15) 0.0171(19) 0.020(2)
C12 0.0785(18) 0.126(3) 0.105(2) 0.0331(19) 0.0134(18) -0.023(2)
C13 0.0702(17) 0.129(3) 0.122(3) 0.0236(19) 0.0261(18) 0.025(2)

loop_
_atom_type_symbol
_atom_type_description
_atom_type_scat_dispersion_real
_atom_type_scat_dispersion_imag
_atom_type_scat_source
C C 0.0033 0.0016 'International Tables Vol C Tables 4.2.6.8 and 6.1.1.4'
H H 0.0000 0.0000 'International Tables Vol C Tables 4.2.6.8 and 6.1.1.4'
S S 0.1246 0.1234 'International Tables Vol C Tables 4.2.6.8 and 6.1.1.4'

loop_
_geom_angle_atom_site_label_1
_geom_angle_atom_site_label_2
_geom_angle_atom_site_label_3
_geom_angle
C8 S1 C1 106.15(9)
C16 C1 C2 112.75(18)
C16 C1 S1 111.50(15)
C2 C1 S1 106.78(12)
C16 C1 H1 108.6
C2 C1 H1 108.6
S1 C1 H1 108.6
C3 C2 C7 118.95(19)
C3 C2 C1 121.16(18)
C7 C2 C1 119.86(18)
C11 C10 C15 117.4(3)
C11 C10 C9 121.7(2)
C15 C10 C9 120.8(2)
C9 C8 S2 122.65(15)
C9 C8 S1 111.03(15)
S2 C8 S1 126.28(12)
C6 C7 C2 120.2(2)
C6 C7 H7 119.9
C2 C7 H7 119.9
C10 C9 C8 111.45(17)
C10 C9 H9A 109.3
C8 C9 H9A 109.3
C10 C9 H9B 109.3
C8 C9 H9B 109.3
H9A C9 H9B 108.0
C5 C6 C7 120.5(2)
C5 C6 H6 119.7
C7 C6 H6 119.7
C2 C3 C4 120.1(2)
C2 C3 H3 119.9
C4 C3 H3 119.9
C5 C4 C3 120.3(2)
C5 C4 H4 119.9
C3 C4 H4 119.9
C1 C16 H16A 109.5
C1 C16 H16B 109.5
H16A C16 H16B 109.5
C1 C16 H16C 109.5
H16A C16 H16C 109.5
H16B C16 H16C 109.5
C14 C15 C10 121.9(3)
C14 C15 H15 119.1
C10 C15 H15 119.1
C6 C5 C4 119.9(2)
C6 C5 H5 120.1
C4 C5 H5 120.1
C10 C11 C12 120.8(3)
C10 C11 H11 119.6
C12 C11 H11 119.6
C13 C14 C15 119.8(3)
C13 C14 H14 120.1
C15 C14 H14 120.1
C13 C12 C11 120.6(3)
C13 C12 H12 119.7
C11 C12 H12 119.7
C14 C13 C12 119.4(3)
C14 C13 H13 120.3
C12 C13 H13 120.3

loop_
_geom_bond_atom_site_label_1
_geom_bond_atom_site_label_2
_geom_bond_distance
S1 C8 1.720(2)
S1 C1 1.8270(18)
S2 C8 1.632(2)
C1 C16 1.512(3)
C1 C2 1.513(3)
C1 H1 0.9800
C2 C3 1.382(3)
C2 C7 1.386(3)
C10 C11 1.373(3)
C10 C15 1.394(3)
C10 C9 1.493(3)
C8 C9 1.514(3)
C7 C6 1.381(3)
C7 H7 0.9300
C9 H9A 0.9700
C9 H9B 0.9700
C6 C5 1.367(4)
C6 H6 0.9300
C3 C4 1.390(3)
C3 H3 0.9300
C4 C5 1.367(4)
C4 H4 0.9300
C16 H16A 0.9600
C16 H16B 0.9600
C16 H16C 0.9600
C15 C14 1.367(4)
C15 H15 0.9300
C5 H5 0.9300
C11 C12 1.380(5)
C11 H11 0.9300
C14 C13 1.367(5)
C14 H14 0.9300
C12 C13 1.374(5)
C12 H12 0.9300
C13 H13 0.9300

loop_
_cod_related_entry_id
_cod_related_entry_database
_cod_related_entry_code
1 ChemSpider 9589506
